data_8100238
loop_
_publ_author_name
'Mizuguchi, Jin'

_publ_section_title
;
Crystal structure of a second modification of N,N'-di-n-butylperylene-
3,4:9,10-bis(dicarboximide), C~32~H~26~N~2~O~4~
;
_journal_issue 1
_journal_name_full 'Zeitschrift f\"ur Kristallographie - New Crystal Structures'
_journal_page_first 131
_journal_page_last 133
_journal_volume 218
_journal_year 2003
_chemical_formula_structural ' C32 H26 N2 O4'
_chemical_formula_sum 'C32 H26 N2 O4'
_chemical_formula_weight 502.57
_space_group_IT_number 14
_symmetry_cell_setting monoclinic
_symmetry_space_group_name_Hall '-P 2yn'
_symmetry_space_group_name_H-M 'P 1 21/n 1'
_cell_angle_alpha 90
_cell_angle_beta 105.74(5)
_cell_angle_gamma 90
_cell_formula_units_Z 4
_cell_length_a 18.41(1)
_cell_length_b 4.630(3)
_cell_length_c 27.61(2)
_cell_measurement_temperature 93
_cell_volume 2265(2)
_exptl_crystal_density_diffrn 1.473
_cod_original_sg_symbol_H-M 'P 21/n'
_cod_original_formula_sum 'C32 H26 N2 O4 '
_cod_database_code 8100238

loop_
_symmetry_equiv_pos_as_xyz
x,y,z
1/2-x,1/2+y,1/2-z
-x,-y,-z
1/2+x,1/2-y,1/2+z

loop_
_atom_site_label
_atom_site_type_symbol
_atom_site_fract_x
_atom_site_fract_y
_atom_site_fract_z
_atom_site_U_iso_or_equiv
_atom_site_adp_type
_atom_site_occupancy
_atom_site_calc_flag
_atom_site_refinement_flags
_atom_site_disorder_assembly
_atom_site_disorder_group
O(1) O 0.7151(1) 0.3041(4) 0.41176(7) 0.0300(7) Uani 1.00 d . . .
O(2) O 0.9005(1) 0.0793(4) 0.33771(7) 0.0292(7) Uani 1.00 d . . .
O(3) O 0.1317(1) 0.3104(5) 0.19123(7) 0.0313(7) Uani 1.00 d . . .
O(4) O 0.2458(1) 0.0954(4) 0.06868(7) 0.0310(8) Uani 1.00 d . . .
N(1) N 0.8081(1) 0.1904(6) 0.37531(9) 0.0243(9) Uani 1.00 d . . .
N(2) N 0.1894(1) 0.2082(6) 0.13044(9) 0.0257(9) Uani 1.00 d . . .
C(1) C 1.1925(2) 1.3106(7) 0.5212(1) 0.027(1) Uani 1.00 d . . .
C(2) C 1.1463(2) 1.1074(7) 0.49027(10) 0.024(1) Uani 1.00 d . . .
C(3) C 1.0747(2) 1.0486(7) 0.4949(1) 0.023(1) Uani 1.00 d . . .
C(4) C 1.0252(2) 0.8415(7) 0.4627(1) 0.023(1) Uani 1.00 d . . .
C(5) C 0.9515(2) 0.7960(7) 0.4685(1) 0.0212(10) Uani 1.00 d . . .
C(6) C 0.9042(2) 0.5938(7) 0.4374(1) 0.020(1) Uani 1.00 d . . .
C(7) C 0.8313(2) 0.5448(7) 0.4428(1) 0.023(1) Uani 1.00 d . . .
C(8) C 0.7796(2) 0.3400(7) 0.4096(1) 0.026(1) Uani 1.00 d . . .
C(9) C 0.8806(2) 0.2240(7) 0.3685(1) 0.025(1) Uani 1.00 d . . .
C(10) C 0.9286(2) 0.4383(7) 0.4010(1) 0.023(1) Uani 1.00 d . . .
C(11) C 1.0000(2) 0.4875(6) 0.39627(10) 0.024(1) Uani 1.00 d . . .
C(12) C 1.0472(2) 0.6841(7) 0.4265(1) 0.024(1) Uani 1.00 d . . .
C(13) C 0.7562(2) -0.0066(6) 0.3418(1) 0.027(1) Uani 1.00 d . . .
C(14) C 0.7041(2) 0.1501(6) 0.2978(1) 0.030(1) Uani 1.00 d . . .
C(15) C 0.6395(2) -0.0391(7) 0.2681(1) 0.038(1) Uani 1.00 d . . .
C(16) C 0.5863(2) -0.1294(7) 0.2992(1) 0.051(1) Uani 1.00 d . . .
C(17) C -0.0386(2) 1.2737(7) -0.1313(1) 0.026(1) Uani 1.00 d . . .
C(18) C 0.0079(2) 1.0777(7) -0.1002(1) 0.027(1) Uani 1.00 d . . .
C(19) C 0.0048(2) 1.0399(7) -0.0511(1) 0.021(1) Uani 1.00 d . . .
C(20) C 0.0539(2) 0.8318(7) -0.0175(1) 0.023(1) Uani 1.00 d . . .
C(21) C 0.0472(2) 0.8027(7) 0.0328(1) 0.0224(10) Uani 1.00 d . . .
C(22) C 0.0945(2) 0.6009(7) 0.0650(1) 0.022(1) Uani 1.00 d . . .
C(23) C 0.0896(2) 0.5680(7) 0.1148(1) 0.023(1) Uani 1.00 d . . .
C(24) C 0.1365(2) 0.3557(7) 0.1489(1) 0.025(1) Uani 1.00 d . . .
C(25) C 0.1986(2) 0.2353(7) 0.0816(1) 0.027(1) Uani 1.00 d . . .
C(26) C 0.1467(2) 0.4387(7) 0.0482(1) 0.021(1) Uani 1.00 d . . .
C(27) C 0.1521(2) 0.4677(7) -0.0004(1) 0.024(1) Uani 1.00 d . . .
C(28) C 0.1060(2) 0.6641(7) -0.0323(1) 0.023(1) Uani 1.00 d . . .
C(29) C 0.2396(2) 0.0090(6) 0.1657(1) 0.032(1) Uani 1.00 d . . .
C(30) C 0.3054(2) 0.1661(6) 0.2009(1) 0.031(1) Uani 1.00 d . . .
C(31) C 0.3641(2) 0.2733(7) 0.1752(1) 0.032(1) Uani 1.00 d . . .
C(32) C 0.4320(2) 0.4085(7) 0.2125(1) 0.047(1) Uani 1.00 d . . .
H(1) H 0.7261 -0.1160 0.3596 0.0372 Uiso 1.00 calc . . .
H(2) H 1.2429 1.3512 0.5162 0.0326 Uiso 1.00 calc . . .
H(3) H 1.1654 1.0061 0.4650 0.0268 Uiso 1.00 calc . . .
H(4) H 1.0977 0.7142 0.4228 0.0330 Uiso 1.00 calc . . .
H(5) H 1.0181 0.3844 0.3712 0.0294 Uiso 1.00 calc . . .
H(6) H 0.7840 -0.1576 0.3286 0.0372 Uiso 1.00 calc . . .
H(7) H 0.7337 0.2267 0.2766 0.0422 Uiso 1.00 calc . . .
H(8) H 0.6835 0.3150 0.3111 0.0422 Uiso 1.00 calc . . .
H(9) H 0.6619 -0.2094 0.2567 0.0476 Uiso 1.00 calc . . .
H(10) H 0.6121 0.0601 0.2382 0.0476 Uiso 1.00 calc . . .
H(11) H 0.6152 -0.2338 0.3304 0.0647 Uiso 1.00 calc . . .
H(12) H 0.5653 0.0356 0.3119 0.0647 Uiso 1.00 calc . . .
H(13) H 0.5473 -0.2538 0.2828 0.0647 Uiso 1.00 calc . . .
H(14) H -0.0350 1.3121 -0.1656 0.0337 Uiso 1.00 calc . . .
H(15) H 0.0444 0.9530 -0.1129 0.0336 Uiso 1.00 calc . . .
H(16) H 0.1074 0.6789 -0.0671 0.0325 Uiso 1.00 calc . . .
H(17) H 0.1900 0.3573 -0.0112 0.0357 Uiso 1.00 calc . . .
H(18) H 0.2614 -0.1344 0.1494 0.0458 Uiso 1.00 calc . . .
H(19) H 0.2134 -0.0899 0.1872 0.0458 Uiso 1.00 calc . . .
H(20) H 0.3316 0.0420 0.2295 0.0350 Uiso 1.00 calc . . .
H(21) H 0.2876 0.3298 0.2162 0.0350 Uiso 1.00 calc . . .
H(22) H 0.3798 0.1061 0.1585 0.0360 Uiso 1.00 calc . . .
H(23) H 0.3396 0.4032 0.1488 0.0360 Uiso 1.00 calc . . .
H(24) H 0.4162 0.5745 0.2266 0.0593 Uiso 1.00 calc . . .
H(25) H 0.4564 0.2771 0.2365 0.0593 Uiso 1.00 calc . . .
H(26) H 0.4675 0.4736 0.1935 0.0593 Uiso 1.00 calc . . .

loop_
_atom_site_aniso_label
_atom_site_aniso_U_11
_atom_site_aniso_U_22
_atom_site_aniso_U_33
_atom_site_aniso_U_12
_atom_site_aniso_U_13
_atom_site_aniso_U_23
O(1) 0.025(1) 0.036(2) 0.031(1) -0.003(1) 0.012(1) 0.001(1)
O(2) 0.033(1) 0.030(2) 0.025(1) 0.001(1) 0.008(1) -0.001(1)
O(3) 0.038(1) 0.033(2) 0.023(1) -0.003(1) 0.010(1) 0.000(1)
O(4) 0.036(2) 0.031(2) 0.027(1) 0.009(1) 0.010(1) -0.002(1)
N(1) 0.024(2) 0.024(2) 0.024(2) -0.002(2) 0.004(1) -0.001(1)
N(2) 0.032(2) 0.027(2) 0.018(1) 0.001(2) 0.005(1) 0.000(1)
C(1) 0.027(2) 0.032(3) 0.023(2) 0.000(2) 0.006(2) 0.008(2)
C(2) 0.028(2) 0.022(2) 0.020(2) 0.004(2) 0.003(2) 0.001(2)
C(3) 0.027(2) 0.022(2) 0.018(2) 0.001(2) 0.005(2) 0.011(2)
C(4) 0.025(2) 0.021(2) 0.022(2) -0.002(2) 0.004(2) 0.005(2)
C(5) 0.025(2) 0.020(2) 0.016(2) 0.004(2) 0.002(2) 0.009(2)
C(6) 0.021(2) 0.018(2) 0.020(2) 0.006(2) 0.005(2) 0.011(2)
C(7) 0.028(2) 0.018(2) 0.020(2) -0.002(2) 0.002(2) 0.000(2)
C(8) 0.032(2) 0.025(2) 0.021(2) 0.008(2) 0.008(2) 0.006(2)
C(9) 0.027(2) 0.026(3) 0.021(2) -0.001(2) 0.004(2) 0.006(2)
C(10) 0.025(2) 0.019(2) 0.023(2) 0.002(2) 0.006(2) 0.007(2)
C(11) 0.029(2) 0.025(2) 0.020(2) 0.007(2) 0.009(2) 0.003(2)
C(12) 0.018(2) 0.029(2) 0.025(2) 0.000(2) 0.005(2) 0.004(2)
C(13) 0.030(2) 0.016(2) 0.032(2) -0.006(2) 0.005(2) -0.002(2)
C(14) 0.033(2) 0.024(2) 0.031(2) -0.001(2) 0.004(2) 0.001(2)
C(15) 0.035(2) 0.043(3) 0.029(2) 0.004(2) -0.002(2) -0.004(2)
C(16) 0.033(2) 0.063(3) 0.058(3) -0.006(2) 0.012(2) -0.013(2)
C(17) 0.027(2) 0.027(2) 0.023(2) -0.007(2) 0.006(2) 0.004(2)
C(18) 0.030(2) 0.026(2) 0.025(2) 0.003(2) 0.009(2) 0.000(2)
C(19) 0.022(2) 0.017(2) 0.022(2) -0.006(2) 0.003(2) -0.002(2)
C(20) 0.022(2) 0.025(2) 0.023(2) -0.007(2) 0.009(2) -0.005(2)
C(21) 0.022(2) 0.023(2) 0.022(2) -0.004(2) 0.006(2) 0.000(2)
C(22) 0.021(2) 0.024(2) 0.024(2) -0.007(2) 0.009(2) -0.005(2)
C(23) 0.023(2) 0.024(2) 0.021(2) -0.004(2) 0.003(2) -0.001(2)
C(24) 0.024(2) 0.022(3) 0.030(2) -0.004(2) 0.008(2) -0.002(2)
C(25) 0.027(2) 0.025(3) 0.024(2) -0.007(2) 0.000(2) -0.008(2)
C(26) 0.026(2) 0.016(2) 0.019(2) -0.006(2) 0.002(2) 0.000(2)
C(27) 0.019(2) 0.027(2) 0.026(2) -0.006(2) 0.003(2) -0.004(2)
C(28) 0.026(2) 0.022(2) 0.019(2) -0.004(2) 0.003(2) -0.001(2)
C(29) 0.041(2) 0.027(2) 0.029(2) 0.006(2) 0.010(2) 0.010(2)
C(30) 0.033(2) 0.030(2) 0.027(2) 0.001(2) 0.004(2) 0.000(2)
C(31) 0.032(2) 0.033(3) 0.029(2) 0.001(2) 0.006(2) 0.005(2)
C(32) 0.036(2) 0.061(3) 0.039(2) -0.005(2) 0.002(2) -0.006(2)

loop_
_geom_bond_atom_site_label_1
_geom_bond_atom_site_label_2
_geom_bond_distance
_geom_bond_site_symmetry_1
_geom_bond_site_symmetry_2
_geom_bond_publ_flag
O(1) C(8) 1.218(3) . . yes
O(2) C(9) 1.213(3) . . yes
O(3) C(24) 1.215(3) . . yes
O(4) C(25) 1.213(3) . . yes
N(1) C(8) 1.385(3) . . yes
N(1) C(9) 1.408(4) . . yes
N(1) C(13) 1.457(3) . . yes
N(2) C(24) 1.394(3) . . yes
N(2) C(25) 1.408(3) . . yes
N(2) C(29) 1.472(3) . . yes
C(1) C(2) 1.395(4) . . yes
C(1) C(7) 1.366(4) . 3_776 yes
C(2) C(3) 1.385(4) . . yes
C(3) C(4) 1.449(4) . . yes
C(3) C(5) 1.426(4) . 3_776 yes
C(4) C(5) 1.423(4) . . yes
C(4) C(12) 1.384(3) . . yes
C(5) C(6) 1.403(3) . . yes
C(6) C(7) 1.408(4) . . yes
C(6) C(10) 1.405(3) . . yes
C(7) C(8) 1.474(4) . . yes
C(9) C(10) 1.463(4) . . yes
C(10) C(11) 1.375(4) . . yes
C(11) C(12) 1.375(4) . . yes
C(13) C(14) 1.512(3) . . yes
C(14) C(15) 1.525(4) . . yes
C(15) C(16) 1.524(4) . . yes
C(17) C(18) 1.376(3) . . yes
C(17) C(23) 1.363(4) . 3_575 yes
C(18) C(19) 1.384(3) . . yes
C(19) C(20) 1.467(4) . . yes
C(19) C(21) 1.403(4) . 3_575 yes
C(20) C(21) 1.432(3) . . yes
C(20) C(28) 1.380(4) . . yes
C(21) C(22) 1.414(3) . . yes
C(22) C(23) 1.411(3) . . yes
C(22) C(26) 1.394(4) . . yes
C(23) C(24) 1.468(4) . . yes
C(25) C(26) 1.474(4) . . yes
C(26) C(27) 1.377(3) . . yes
C(27) C(28) 1.385(3) . . yes
C(29) C(30) 1.515(4) . . yes
C(30) C(31) 1.528(4) . . yes
C(31) C(32) 1.521(3) . . yes
